data_4023345
loop_
_publ_author_name
'Sivaperuman Saravanan'
'Ismail Abulkalam Azath'
'Shanmugam Muthusubramanian'

_publ_contact_author_address
;
Department of Organic Chemistry
School of Chemistry
Madurai Kamaraj University
Madurai 625 021
India
;
_publ_contact_author_email muthumanian2001@yahoo.com
_publ_contact_author_name 'Prof.Shanmugam Muthusubramanian'
_publ_contact_author_phone '0452 2458246'
_publ_section_title
;
 Synthesis of Highly Substituted 2,3-Dihydro-1H-pyrrole Derivatives
 via a Tandem Regioselective Addition of Nitrones to 1,3-Enynes
 with Subsequent Rearrangement
;
_journal_name_full 'Journal of Organic Chemistry'
_journal_page_first 2323
_journal_page_last 2329
_journal_paper_doi 10.1021/jo702610j
_journal_volume 73
_journal_year 2008
_chemical_formula_moiety 'C34 H27 Cl2 N2 O4'
_chemical_formula_sum 'C34 H27 Cl2 N2 O4'
_chemical_formula_weight 598.48
_chemical_melting_point 153
_chemical_name_systematic
;
Ethyl 5-(4-chlorobenzoyl)-3-cyano-4-(4-chlorophenyl)-2-(4-methoxyphenyl)-1-
phenyl-2,3-dihydro-1H-pyrrole-3-carboxylate
;
_space_group_IT_number 14
_symmetry_cell_setting monoclinic
_symmetry_space_group_name_Hall '-P 2ybc'
_symmetry_space_group_name_H-M 'P 1 21/c 1'
_atom_sites_solution_hydrogens geom
_atom_sites_solution_primary direct
_atom_sites_solution_secondary difmap
_audit_creation_date '23 August 2007'
_audit_creation_method SHELXTL/PC
_cell_angle_alpha 90.00
_cell_angle_beta 106.9530(10)
_cell_angle_gamma 90.00
_cell_formula_units_Z 4
_cell_length_a 15.2318(5)
_cell_length_b 10.6472(4)
_cell_length_c 19.2838(7)
_cell_measurement_reflns_used 8295
_cell_measurement_temperature 293(2)
_cell_measurement_theta_max 27.92
_cell_measurement_theta_min 2.21
_cell_volume 2991.47(18)
_computing_cell_refinement 'Bruker SMART'
_computing_data_collection 'Bruker SMART'
_computing_data_reduction 'Bruker SAINT'
_computing_molecular_graphics 'Bruker SHELXTL'
_computing_publication_material 'Bruker SHELXTL'
_computing_structure_refinement 'Bruker SHELXTL'
_computing_structure_solution 'Bruker SHELXTL'
_diffrn_ambient_temperature 293(2)
_diffrn_measured_fraction_theta_full 0.938
_diffrn_measured_fraction_theta_max 0.938
_diffrn_measurement_device_type 'CCD area detector'
_diffrn_measurement_method 'phi and omega scans'
_diffrn_radiation_monochromator graphite
_diffrn_radiation_source 'sealed tube'
_diffrn_radiation_type MoK\a
_diffrn_radiation_wavelength 0.71073
_diffrn_reflns_av_R_equivalents 0.0239
_diffrn_reflns_av_sigmaI/netI 0.0302
_diffrn_reflns_limit_h_max 20
_diffrn_reflns_limit_h_min -11
_diffrn_reflns_limit_k_max 13
_diffrn_reflns_limit_k_min -13
_diffrn_reflns_limit_l_max 24
_diffrn_reflns_limit_l_min -24
_diffrn_reflns_number 20839
_diffrn_reflns_theta_full 28.29
_diffrn_reflns_theta_max 28.29
_diffrn_reflns_theta_min 2.21
_exptl_absorpt_coefficient_mu 0.258
_exptl_absorpt_correction_type none
_exptl_crystal_colour clear
_exptl_crystal_density_diffrn 1.329
_exptl_crystal_density_method 'not measured'
_exptl_crystal_description Hexagonal
_exptl_crystal_F_000 1244
_exptl_crystal_size_max 0.40
_exptl_crystal_size_mid 0.38
_exptl_crystal_size_min 0.35
_refine_diff_density_max 0.495
_refine_diff_density_min -0.468
_refine_diff_density_rms 0.051
_refine_ls_extinction_method none
_refine_ls_goodness_of_fit_ref 1.065
_refine_ls_hydrogen_treatment mixed
_refine_ls_matrix_type full
_refine_ls_number_parameters 381
_refine_ls_number_reflns 6973
_refine_ls_number_restraints 0
_refine_ls_restrained_S_all 1.065
_refine_ls_R_factor_all 0.0704
_refine_ls_R_factor_gt 0.0450
_refine_ls_shift/su_max 0.001
_refine_ls_shift/su_mean 0.000
_refine_ls_structure_factor_coef Fsqd
_refine_ls_weighting_details 'calc w=1/[\s^2^(Fo^2^)+(0.0788P)^2^+0.6018P] where P=(Fo^2^+2Fc^2^)/3'
_refine_ls_weighting_scheme calc
_refine_ls_wR_factor_gt 0.1245
_refine_ls_wR_factor_ref 0.1482
_reflns_number_gt 4966
_reflns_number_total 6973
_reflns_threshold_expression >2sigma(I)
_cod_data_source_file jo702610j-File005.cif
_cod_data_source_block mku1
_cod_original_sg_symbol_H-M 'P 21/c'
_cod_database_code 4023345

loop_
_symmetry_equiv_pos_as_xyz
'x, y, z'
'-x, y+1/2, -z+1/2'
'-x, -y, -z'
'x, -y-1/2, z-1/2'

loop_
_atom_site_label
_atom_site_type_symbol
_atom_site_fract_x
_atom_site_fract_y
_atom_site_fract_z
_atom_site_U_iso_or_equiv
_atom_site_adp_type
_atom_site_occupancy
_atom_site_symmetry_multiplicity
_atom_site_calc_flag
_atom_site_refinement_flags
_atom_site_disorder_assembly
_atom_site_disorder_group
C1 C 0.21484(11) 0.49488(15) 0.00563(9) 0.0296(4) Uani 1 1 d . . .
C2 C 0.27080(10) 0.55620(14) 0.07671(9) 0.0280(3) Uani 1 1 d . . .
C3 C 0.33335(10) 0.63123(14) 0.06083(9) 0.0279(3) Uani 1 1 d . . .
C4 C 0.27513(11) 0.52285(15) -0.04707(9) 0.0309(4) Uani 1 1 d . . .
H4 H 0.3154 0.4507 -0.0463 0.037 Uiso 1 1 calc R . .
C5 C 0.25434(10) 0.53275(15) 0.14651(9) 0.0298(4) Uani 1 1 d . . .
C6 C 0.16851(12) 0.49408(17) 0.15098(10) 0.0387(4) Uani 1 1 d . . .
H6 H 0.1203 0.4857 0.1086 0.046 Uiso 1 1 calc R . .
C7 C 0.15355(14) 0.46789(19) 0.21702(12) 0.0475(5) Uani 1 1 d . . .
H7 H 0.0958 0.4426 0.2187 0.057 Uiso 1 1 calc R . .
C8 C 0.22422(15) 0.47935(19) 0.27987(11) 0.0474(5) Uani 1 1 d . . .
C9 C 0.30932(15) 0.5186(2) 0.27765(11) 0.0496(5) Uani 1 1 d . . .
H9 H 0.3568 0.5283 0.3204 0.060 Uiso 1 1 calc R . .
C10 C 0.32396(12) 0.54355(18) 0.21206(10) 0.0409(4) Uani 1 1 d . . .
H10 H 0.3822 0.5684 0.2112 0.049 Uiso 1 1 calc R . .
C11 C 0.40353(11) 0.71146(15) 0.11452(9) 0.0304(4) Uani 1 1 d . . .
C12 C 0.37180(11) 0.82802(15) 0.14069(9) 0.0325(4) Uani 1 1 d . . .
C13 C 0.43098(14) 0.89199(19) 0.19873(12) 0.0518(5) Uani 1 1 d . . .
H13 H 0.4885 0.8586 0.2218 0.062 Uiso 1 1 calc R . .
C14 C 0.40504(16) 1.0038(2) 0.22205(12) 0.0571(6) Uani 1 1 d . . .
H14 H 0.4439 1.0450 0.2618 0.069 Uiso 1 1 calc R . .
C15 C 0.32128(15) 1.05446(17) 0.18628(11) 0.0442(5) Uani 1 1 d . . .
C16 C 0.26095(14) 0.99305(19) 0.12987(13) 0.0513(5) Uani 1 1 d . . .
H16 H 0.2038 1.0277 0.1070 0.062 Uiso 1 1 calc R . .
C17 C 0.28626(13) 0.87843(17) 0.10731(11) 0.0438(5) Uani 1 1 d . . .
H17 H 0.2454 0.8353 0.0695 0.053 Uiso 1 1 calc R . .
C18 C 0.40364(11) 0.67605(16) -0.03768(9) 0.0327(4) Uani 1 1 d . . .
C19 C 0.42763(16) 0.80122(19) -0.02864(13) 0.0524(5) Uani 1 1 d . . .
H19 H 0.3956 0.8551 -0.0067 0.063 Uiso 1 1 calc R . .
C20 C 0.49887(19) 0.8467(2) -0.05195(15) 0.0694(7) Uani 1 1 d . . .
H20 H 0.5151 0.9310 -0.0452 0.083 Uiso 1 1 calc R . .
C21 C 0.54617(16) 0.7683(2) -0.08510(14) 0.0631(6) Uani 1 1 d . . .
H21 H 0.5956 0.7986 -0.0993 0.076 Uiso 1 1 calc R . .
C22 C 0.51999(15) 0.6458(2) -0.09699(13) 0.0545(5) Uani 1 1 d . . .
H22 H 0.5501 0.5935 -0.1213 0.065 Uiso 1 1 calc R . .
C23 C 0.44926(13) 0.59837(19) -0.07345(11) 0.0421(4) Uani 1 1 d . . .
H23 H 0.4323 0.5145 -0.0816 0.050 Uiso 1 1 calc R . .
C24 C 0.21964(11) 0.54782(16) -0.12462(9) 0.0323(4) Uani 1 1 d . . .
C25 C 0.19846(14) 0.66788(17) -0.15136(11) 0.0434(5) Uani 1 1 d . . .
H25 H 0.2232 0.7362 -0.1221 0.052 Uiso 1 1 calc R . .
C26 C 0.14129(15) 0.68885(18) -0.22070(11) 0.0477(5) Uani 1 1 d . . .
H26 H 0.1289 0.7703 -0.2382 0.057 Uiso 1 1 calc R . .
C27 C 0.10279(13) 0.58785(19) -0.26366(10) 0.0436(4) Uani 1 1 d . . .
C28 C 0.12425(15) 0.46733(19) -0.23794(11) 0.0491(5) Uani 1 1 d . . .
H28 H 0.0991 0.3991 -0.2671 0.059 Uiso 1 1 calc R . .
C29 C 0.18271(14) 0.44754(17) -0.16943(10) 0.0421(4) Uani 1 1 d . . .
H29 H 0.1976 0.3659 -0.1531 0.050 Uiso 1 1 calc R . .
C30 C 0.11791(11) 0.55060(16) -0.02624(9) 0.0327(4) Uani 1 1 d . . .
C31 C 0.03328(14) 0.7382(2) -0.05310(13) 0.0555(6) Uani 1 1 d . . .
H31A H -0.0153 0.7118 -0.0332 0.067 Uiso 1 1 calc R . .
H31B H 0.0149 0.7190 -0.1045 0.067 Uiso 1 1 calc R . .
C32 C 0.0503(2) 0.8742(2) -0.04163(18) 0.0820(9) Uani 1 1 d . . .
H32A H 0.0683 0.8921 0.0094 0.123 Uiso 1 1 calc R . .
H32B H -0.0048 0.9197 -0.0651 0.123 Uiso 1 1 calc R . .
H32C H 0.0983 0.8993 -0.0617 0.123 Uiso 1 1 calc R . .
C33 C 0.20381(12) 0.35772(16) 0.01161(10) 0.0353(4) Uani 1 1 d . . .
C34 C 0.01478(19) 0.7192(2) -0.35890(14) 0.0726(7) Uani 1 1 d . . .
H34A H -0.0085 0.7627 -0.3243 0.109 Uiso 1 1 calc R . .
H34B H -0.0328 0.7122 -0.4041 0.109 Uiso 1 1 calc R . .
H34C H 0.0655 0.7651 -0.3663 0.109 Uiso 1 1 calc R . .
Cl1 Cl 0.20797(6) 0.44178(7) 0.36282(4) 0.0812(2) Uani 1 1 d . . .
Cl2 Cl 0.29371(5) 1.20151(5) 0.21205(4) 0.0692(2) Uani 1 1 d . . .
N1 N 0.33174(9) 0.62959(13) -0.01146(8) 0.0320(3) Uani 1 1 d . . .
N2 N 0.19615(13) 0.25233(16) 0.01521(10) 0.0549(5) Uani 1 1 d . . .
O1 O 0.48248(8) 0.67686(12) 0.13399(8) 0.0441(3) Uani 1 1 d . . .
O2 O 0.04444(11) 0.59758(15) -0.33238(8) 0.0622(4) Uani 1 1 d . . .
O3 O 0.05275(8) 0.48915(13) -0.05767(8) 0.0487(4) Uani 1 1 d . . .
O4 O 0.11883(8) 0.67334(12) -0.01641(7) 0.0410(3) Uani 1 1 d . . .

loop_
_atom_site_aniso_label
_atom_site_aniso_U_11
_atom_site_aniso_U_22
_atom_site_aniso_U_33
_atom_site_aniso_U_23
_atom_site_aniso_U_13
_atom_site_aniso_U_12
C1 0.0278(7) 0.0272(8) 0.0312(9) -0.0014(6) 0.0046(6) -0.0011(6)
C2 0.0241(7) 0.0270(8) 0.0301(8) -0.0036(6) 0.0034(6) 0.0016(6)
C3 0.0258(7) 0.0265(8) 0.0294(8) -0.0028(6) 0.0048(6) 0.0030(6)
C4 0.0302(8) 0.0281(8) 0.0323(9) -0.0045(6) 0.0059(7) -0.0016(6)
C5 0.0290(8) 0.0273(8) 0.0332(9) -0.0023(6) 0.0089(7) 0.0017(6)
C6 0.0333(8) 0.0415(10) 0.0409(10) -0.0024(8) 0.0105(8) -0.0026(7)
C7 0.0443(10) 0.0476(11) 0.0580(13) -0.0023(9) 0.0269(10) -0.0046(9)
C8 0.0649(13) 0.0424(11) 0.0432(11) -0.0015(8) 0.0288(10) 0.0008(9)
C9 0.0536(12) 0.0603(13) 0.0324(10) -0.0020(9) 0.0083(9) -0.0034(10)
C10 0.0342(9) 0.0519(11) 0.0346(10) 0.0015(8) 0.0066(8) -0.0062(8)
C11 0.0275(8) 0.0317(8) 0.0295(9) -0.0003(6) 0.0044(6) -0.0031(6)
C12 0.0339(8) 0.0305(8) 0.0313(9) -0.0029(7) 0.0065(7) -0.0032(7)
C13 0.0455(10) 0.0459(11) 0.0512(12) -0.0151(9) -0.0060(9) 0.0023(9)
C14 0.0619(13) 0.0464(12) 0.0538(13) -0.0211(10) 0.0022(11) -0.0058(10)
C15 0.0602(12) 0.0291(9) 0.0502(12) -0.0081(8) 0.0269(10) -0.0039(8)
C16 0.0436(10) 0.0419(11) 0.0643(14) -0.0076(9) 0.0094(10) 0.0090(8)
C17 0.0384(9) 0.0375(10) 0.0489(12) -0.0111(8) 0.0026(8) 0.0009(8)
C18 0.0300(8) 0.0360(9) 0.0317(9) 0.0016(7) 0.0082(7) -0.0021(7)
C19 0.0640(13) 0.0400(11) 0.0640(14) -0.0109(9) 0.0354(11) -0.0120(9)
C20 0.0849(17) 0.0541(13) 0.0848(19) -0.0120(13) 0.0492(16) -0.0306(13)
C21 0.0551(13) 0.0744(16) 0.0711(16) 0.0055(13) 0.0359(12) -0.0136(12)
C22 0.0475(11) 0.0618(14) 0.0634(15) 0.0059(11) 0.0304(11) 0.0095(10)
C23 0.0424(10) 0.0400(10) 0.0467(11) 0.0017(8) 0.0177(9) 0.0036(8)
C24 0.0331(8) 0.0348(9) 0.0282(9) -0.0026(7) 0.0078(7) -0.0028(7)
C25 0.0536(11) 0.0321(9) 0.0378(10) -0.0046(7) 0.0028(9) -0.0059(8)
C26 0.0581(12) 0.0371(10) 0.0402(11) 0.0040(8) 0.0024(9) 0.0004(9)
C27 0.0450(10) 0.0502(11) 0.0313(10) -0.0001(8) 0.0044(8) -0.0029(9)
C28 0.0603(12) 0.0431(11) 0.0362(10) -0.0101(8) 0.0020(9) -0.0086(9)
C29 0.0542(11) 0.0322(9) 0.0365(10) -0.0038(7) 0.0080(9) -0.0027(8)
C30 0.0286(8) 0.0383(9) 0.0298(9) -0.0019(7) 0.0062(7) 0.0001(7)
C31 0.0417(10) 0.0601(13) 0.0581(14) 0.0060(11) 0.0043(10) 0.0210(10)
C32 0.0775(17) 0.0545(15) 0.108(2) 0.0225(14) 0.0185(16) 0.0278(13)
C33 0.0330(8) 0.0355(10) 0.0346(10) -0.0026(7) 0.0052(7) -0.0034(7)
C34 0.0785(17) 0.0748(17) 0.0490(14) 0.0149(12) -0.0055(12) 0.0095(13)
Cl1 0.1090(6) 0.0968(5) 0.0538(4) 0.0017(3) 0.0486(4) -0.0125(4)
Cl2 0.0974(5) 0.0349(3) 0.0871(5) -0.0158(3) 0.0454(4) 0.0019(3)
N1 0.0319(7) 0.0337(7) 0.0299(8) -0.0052(6) 0.0083(6) -0.0066(6)
N2 0.0656(11) 0.0335(9) 0.0614(12) -0.0009(8) 0.0117(9) -0.0078(8)
O1 0.0288(6) 0.0431(7) 0.0531(8) -0.0058(6) 0.0005(6) 0.0023(5)
O2 0.0712(10) 0.0619(9) 0.0371(8) 0.0004(7) -0.0096(7) -0.0027(8)
O3 0.0296(6) 0.0552(8) 0.0549(9) -0.0087(7) 0.0021(6) -0.0063(6)
O4 0.0324(6) 0.0374(7) 0.0472(8) 0.0013(5) 0.0024(6) 0.0067(5)

loop_
_atom_type_symbol
_atom_type_description
_atom_type_scat_dispersion_real
_atom_type_scat_dispersion_imag
_atom_type_scat_source
C C 0.0033 0.0016 'International Tables Vol C Tables 4.2.6.8 and 6.1.1.4'
H H 0.0000 0.0000 'International Tables Vol C Tables 4.2.6.8 and 6.1.1.4'
N N 0.0061 0.0033 'International Tables Vol C Tables 4.2.6.8 and 6.1.1.4'
O O 0.0106 0.0060 'International Tables Vol C Tables 4.2.6.8 and 6.1.1.4'
Cl Cl 0.1484 0.1585 'International Tables Vol C Tables 4.2.6.8 and 6.1.1.4'

loop_
_geom_angle_atom_site_label_1
_geom_angle_atom_site_label_2
_geom_angle_atom_site_label_3
_geom_angle
_geom_angle_site_symmetry_1
_geom_angle_site_symmetry_3
_geom_angle_publ_flag
C33 C1 C2 113.40(14) . . ?
C33 C1 C30 107.08(13) . . ?
C2 C1 C30 114.23(13) . . ?
C33 C1 C4 109.64(14) . . ?
C2 C1 C4 102.61(12) . . ?
C30 C1 C4 109.80(13) . . ?
C3 C2 C5 129.38(14) . . ?
C3 C2 C1 107.18(14) . . ?
C5 C2 C1 123.44(14) . . ?
C2 C3 N1 114.52(14) . . ?
C2 C3 C11 125.75(15) . . ?
N1 C3 C11 119.71(14) . . ?
N1 C4 C24 114.13(14) . . ?
N1 C4 C1 102.51(13) . . ?
C24 C4 C1 113.97(13) . . ?
N1 C4 H4 108.6 . . ?
C24 C4 H4 108.6 . . ?
C1 C4 H4 108.6 . . ?
C6 C5 C10 116.43(17) . . ?
C6 C5 C2 121.49(15) . . ?
C10 C5 C2 122.04(15) . . ?
C7 C6 C5 121.57(17) . . ?
C7 C6 H6 119.2 . . ?
C5 C6 H6 119.2 . . ?
C8 C7 C6 119.80(18) . . ?
C8 C7 H7 120.1 . . ?
C6 C7 H7 120.1 . . ?
C7 C8 C9 120.25(19) . . ?
C7 C8 Cl1 120.52(17) . . ?
C9 C8 Cl1 119.22(17) . . ?
C10 C9 C8 119.71(19) . . ?
C10 C9 H9 120.1 . . ?
C8 C9 H9 120.1 . . ?
C9 C10 C5 122.22(18) . . ?
C9 C10 H10 118.9 . . ?
C5 C10 H10 118.9 . . ?
O1 C11 C12 123.14(14) . . ?
O1 C11 C3 118.69(15) . . ?
C12 C11 C3 118.17(13) . . ?
C17 C12 C13 119.05(17) . . ?
C17 C12 C11 121.76(15) . . ?
C13 C12 C11 119.14(15) . . ?
C14 C13 C12 120.48(18) . . ?
C14 C13 H13 119.8 . . ?
C12 C13 H13 119.8 . . ?
C15 C14 C13 119.42(18) . . ?
C15 C14 H14 120.3 . . ?
C13 C14 H14 120.3 . . ?
C16 C15 C14 121.51(17) . . ?
C16 C15 Cl2 119.84(16) . . ?
C14 C15 Cl2 118.62(15) . . ?
C15 C16 C17 119.08(18) . . ?
C15 C16 H16 120.5 . . ?
C17 C16 H16 120.5 . . ?
C12 C17 C16 120.39(17) . . ?
C12 C17 H17 119.8 . . ?
C16 C17 H17 119.8 . . ?
C19 C18 C23 119.11(17) . . ?
C19 C18 N1 119.62(17) . . ?
C23 C18 N1 121.26(16) . . ?
C20 C19 C18 120.2(2) . . ?
C20 C19 H19 119.9 . . ?
C18 C19 H19 119.9 . . ?
C21 C20 C19 120.5(2) . . ?
C21 C20 H20 119.7 . . ?
C19 C20 H20 119.7 . . ?
C22 C21 C20 119.4(2) . . ?
C22 C21 H21 120.3 . . ?
C20 C21 H21 120.3 . . ?
C21 C22 C23 120.8(2) . . ?
C21 C22 H22 119.6 . . ?
C23 C22 H22 119.6 . . ?
C22 C23 C18 119.86(19) . . ?
C22 C23 H23 120.1 . . ?
C18 C23 H23 120.1 . . ?
C25 C24 C29 118.18(16) . . ?
C25 C24 C4 122.32(15) . . ?
C29 C24 C4 119.33(15) . . ?
C24 C25 C26 121.50(17) . . ?
C24 C25 H25 119.2 . . ?
C26 C25 H25 119.2 . . ?
C27 C26 C25 119.45(18) . . ?
C27 C26 H26 120.3 . . ?
C25 C26 H26 120.3 . . ?
O2 C27 C26 124.41(18) . . ?
O2 C27 C28 115.95(17) . . ?
C26 C27 C28 119.63(17) . . ?
C29 C28 C27 120.40(17) . . ?
C29 C28 H28 119.8 . . ?
C27 C28 H28 119.8 . . ?
C28 C29 C24 120.78(17) . . ?
C28 C29 H29 119.6 . . ?
C24 C29 H29 119.6 . . ?
O3 C30 O4 125.95(15) . . ?
O3 C30 C1 123.22(16) . . ?
O4 C30 C1 110.77(13) . . ?
O4 C31 C32 107.37(18) . . ?
O4 C31 H31A 110.2 . . ?
C32 C31 H31A 110.2 . . ?
O4 C31 H31B 110.2 . . ?
C32 C31 H31B 110.2 . . ?
H31A C31 H31B 108.5 . . ?
C31 C32 H32A 109.5 . . ?
C31 C32 H32B 109.5 . . ?
H32A C32 H32B 109.5 . . ?
C31 C32 H32C 109.5 . . ?
H32A C32 H32C 109.5 . . ?
H32B C32 H32C 109.5 . . ?
N2 C33 C1 178.7(2) . . ?
O2 C34 H34A 109.5 . . ?
O2 C34 H34B 109.5 . . ?
H34A C34 H34B 109.5 . . ?
O2 C34 H34C 109.5 . . ?
H34A C34 H34C 109.5 . . ?
H34B C34 H34C 109.5 . . ?
C3 N1 C18 124.26(13) . . ?
C3 N1 C4 108.37(13) . . ?
C18 N1 C4 120.70(14) . . ?
C27 O2 C34 117.89(17) . . ?
C30 O4 C31 115.32(14) . . ?

loop_
_geom_bond_atom_site_label_1
_geom_bond_atom_site_label_2
_geom_bond_distance
_geom_bond_site_symmetry_2
_geom_bond_publ_flag
C1 C33 1.478(2) . ?
C1 C2 1.533(2) . ?
C1 C30 1.543(2) . ?
C1 C4 1.584(3) . ?
C2 C3 1.345(2) . ?
C2 C5 1.461(2) . ?
C3 N1 1.387(2) . ?
C3 C11 1.516(2) . ?
C4 N1 1.470(2) . ?
C4 C24 1.511(2) . ?
C4 H4 0.9800 . ?
C5 C6 1.397(2) . ?
C5 C10 1.398(2) . ?
C6 C7 1.386(3) . ?
C6 H6 0.9300 . ?
C7 C8 1.372(3) . ?
C7 H7 0.9300 . ?
C8 C9 1.374(3) . ?
C8 Cl1 1.735(2) . ?
C9 C10 1.373(3) . ?
C9 H9 0.9300 . ?
C10 H10 0.9300 . ?
C11 O1 1.2080(19) . ?
C11 C12 1.473(2) . ?
C12 C17 1.382(2) . ?
C12 C13 1.393(2) . ?
C13 C14 1.371(3) . ?
C13 H13 0.9300 . ?
C14 C15 1.371(3) . ?
C14 H14 0.9300 . ?
C15 C16 1.368(3) . ?
C15 Cl2 1.7310(19) . ?
C16 C17 1.387(3) . ?
C16 H16 0.9300 . ?
C17 H17 0.9300 . ?
C18 C19 1.379(3) . ?
C18 C23 1.386(3) . ?
C18 N1 1.422(2) . ?
C19 C20 1.378(3) . ?
C19 H19 0.9300 . ?
C20 C21 1.376(4) . ?
C20 H20 0.9300 . ?
C21 C22 1.364(3) . ?
C21 H21 0.9300 . ?
C22 C23 1.381(3) . ?
C22 H22 0.9300 . ?
C23 H23 0.9300 . ?
C24 C25 1.381(2) . ?
C24 C29 1.386(2) . ?
C25 C26 1.385(3) . ?
C25 H25 0.9300 . ?
C26 C27 1.380(3) . ?
C26 H26 0.9300 . ?
C27 O2 1.368(2) . ?
C27 C28 1.380(3) . ?
C28 C29 1.377(3) . ?
C28 H28 0.9300 . ?
C29 H29 0.9300 . ?
C30 O3 1.196(2) . ?
C30 O4 1.320(2) . ?
C31 O4 1.462(2) . ?
C31 C32 1.476(4) . ?
C31 H31A 0.9700 . ?
C31 H31B 0.9700 . ?
C32 H32A 0.9600 . ?
C32 H32B 0.9600 . ?
C32 H32C 0.9600 . ?
C33 N2 1.132(2) . ?
C34 O2 1.417(3) . ?
C34 H34A 0.9600 . ?
C34 H34B 0.9600 . ?
C34 H34C 0.9600 . ?

loop_
_geom_torsion_atom_site_label_1
_geom_torsion_atom_site_label_2
_geom_torsion_atom_site_label_3
_geom_torsion_atom_site_label_4
_geom_torsion
_geom_torsion_site_symmetry_1
_geom_torsion_site_symmetry_2
_geom_torsion_site_symmetry_3
_geom_torsion_site_symmetry_4
_geom_torsion_publ_flag
C33 C1 C2 C3 132.39(15) . . . . ?
C30 C1 C2 C3 -104.54(16) . . . . ?
C4 C1 C2 C3 14.22(16) . . . . ?
C33 C1 C2 C5 -47.9(2) . . . . ?
C30 C1 C2 C5 75.16(19) . . . . ?
C4 C1 C2 C5 -166.07(14) . . . . ?
C5 C2 C3 N1 178.60(15) . . . . ?
C1 C2 C3 N1 -1.71(18) . . . . ?
C5 C2 C3 C11 0.0(3) . . . . ?
C1 C2 C3 C11 179.65(14) . . . . ?
C33 C1 C4 N1 -141.43(13) . . . . ?
C2 C1 C4 N1 -20.64(15) . . . . ?
C30 C1 C4 N1 101.19(14) . . . . ?
C33 C1 C4 C24 94.73(16) . . . . ?
C2 C1 C4 C24 -144.48(13) . . . . ?
C30 C1 C4 C24 -22.65(18) . . . . ?
C3 C2 C5 C6 154.56(17) . . . . ?
C1 C2 C5 C6 -25.1(2) . . . . ?
C3 C2 C5 C10 -27.7(3) . . . . ?
C1 C2 C5 C10 152.71(16) . . . . ?
C10 C5 C6 C7 0.0(3) . . . . ?
C2 C5 C6 C7 177.89(16) . . . . ?
C5 C6 C7 C8 -0.3(3) . . . . ?
C6 C7 C8 C9 1.1(3) . . . . ?
C6 C7 C8 Cl1 -177.75(15) . . . . ?
C7 C8 C9 C10 -1.5(3) . . . . ?
Cl1 C8 C9 C10 177.29(16) . . . . ?
C8 C9 C10 C5 1.3(3) . . . . ?
C6 C5 C10 C9 -0.5(3) . . . . ?
C2 C5 C10 C9 -178.37(17) . . . . ?
C2 C3 C11 O1 104.2(2) . . . . ?
N1 C3 C11 O1 -74.4(2) . . . . ?
C2 C3 C11 C12 -75.6(2) . . . . ?
N1 C3 C11 C12 105.87(18) . . . . ?
O1 C11 C12 C17 166.75(19) . . . . ?
C3 C11 C12 C17 -13.5(3) . . . . ?
O1 C11 C12 C13 -10.5(3) . . . . ?
C3 C11 C12 C13 169.21(18) . . . . ?
C17 C12 C13 C14 -0.5(3) . . . . ?
C11 C12 C13 C14 176.8(2) . . . . ?
C12 C13 C14 C15 -2.0(4) . . . . ?
C13 C14 C15 C16 3.1(4) . . . . ?
C13 C14 C15 Cl2 -174.94(19) . . . . ?
C14 C15 C16 C17 -1.6(3) . . . . ?
Cl2 C15 C16 C17 176.43(18) . . . . ?
C13 C12 C17 C16 2.0(3) . . . . ?
C11 C12 C17 C16 -175.26(19) . . . . ?
C15 C16 C17 C12 -1.0(3) . . . . ?
C23 C18 C19 C20 -3.0(3) . . . . ?
N1 C18 C19 C20 178.2(2) . . . . ?
C18 C19 C20 C21 0.7(4) . . . . ?
C19 C20 C21 C22 2.2(4) . . . . ?
C20 C21 C22 C23 -2.8(4) . . . . ?
C21 C22 C23 C18 0.4(3) . . . . ?
C19 C18 C23 C22 2.4(3) . . . . ?
N1 C18 C23 C22 -178.73(18) . . . . ?
N1 C4 C24 C25 -21.3(2) . . . . ?
C1 C4 C24 C25 96.0(2) . . . . ?
N1 C4 C24 C29 163.51(16) . . . . ?
C1 C4 C24 C29 -79.2(2) . . . . ?
C29 C24 C25 C26 0.6(3) . . . . ?
C4 C24 C25 C26 -174.60(19) . . . . ?
C24 C25 C26 C27 1.5(3) . . . . ?
C25 C26 C27 O2 179.0(2) . . . . ?
C25 C26 C27 C28 -2.2(3) . . . . ?
O2 C27 C28 C29 179.8(2) . . . . ?
C26 C27 C28 C29 0.9(3) . . . . ?
C27 C28 C29 C24 1.2(3) . . . . ?
C25 C24 C29 C28 -2.0(3) . . . . ?
C4 C24 C29 C28 173.39(19) . . . . ?
C33 C1 C30 O3 -18.5(2) . . . . ?
C2 C1 C30 O3 -144.93(18) . . . . ?
C4 C1 C30 O3 100.5(2) . . . . ?
C33 C1 C30 O4 164.04(15) . . . . ?
C2 C1 C30 O4 37.6(2) . . . . ?
C4 C1 C30 O4 -76.99(17) . . . . ?
C2 C1 C33 N2 -121(10) . . . . ?
C30 C1 C33 N2 112(10) . . . . ?
C4 C1 C33 N2 -7(10) . . . . ?
C2 C3 N1 C18 -164.25(15) . . . . ?
C11 C3 N1 C18 14.5(2) . . . . ?
C2 C3 N1 C4 -12.95(18) . . . . ?
C11 C3 N1 C4 165.78(13) . . . . ?
C19 C18 N1 C3 -61.4(2) . . . . ?
C23 C18 N1 C3 119.77(18) . . . . ?
C19 C18 N1 C4 150.60(17) . . . . ?
C23 C18 N1 C4 -28.2(2) . . . . ?
C24 C4 N1 C3 144.40(14) . . . . ?
C1 C4 N1 C3 20.66(16) . . . . ?
C24 C4 N1 C18 -63.1(2) . . . . ?
C1 C4 N1 C18 173.17(13) . . . . ?
C26 C27 O2 C34 -6.1(3) . . . . ?
C28 C27 O2 C34 175.1(2) . . . . ?
O3 C30 O4 C31 -5.4(3) . . . . ?
C1 C30 O4 C31 172.01(16) . . . . ?
C32 C31 O4 C30 -174.7(2) . . . . ?
